data_4331986
loop_
_publ_author_name
'Bharara, Mohan S.'
'Parkin, Sean'
'Atwood, David A.'

_publ_section_title
;
 Solution and Solid-State Study of Heteroleptic Hg(II)-Thiolates:&#x00A0;
 Crystal Structures of [Hg4I4(SCH2CH2NH2)4] and
 [Hg4I8(SCH2CH2NH3)2]n&#x00B7;nH2O
;
_journal_issue 5
_journal_name_full 'Inorganic Chemistry'
_journal_page_first 2112
_journal_page_last 2118
_journal_paper_doi 10.1021/ic051993a
_journal_volume 45
_journal_year 2006
_chemical_formula_sum 'C4 H12 Hg2 I2 N2 S2'
_chemical_formula_weight 807.26
_chemical_name_systematic
; 
 ? 
;
_space_group_IT_number 14
_symmetry_cell_setting monoclinic
_symmetry_space_group_name_Hall '-P 2ybc'
_symmetry_space_group_name_H-M 'P 1 21/c 1'
_atom_sites_solution_hydrogens geom
_atom_sites_solution_primary direct
_atom_sites_solution_secondary difmap
_audit_creation_method SHELXL-97
_cell_angle_alpha 90.00
_cell_angle_beta 100.5020(10)
_cell_angle_gamma 90.00
_cell_formula_units_Z 4
_cell_length_a 9.2107(2)
_cell_length_b 8.1173(2)
_cell_length_c 18.1332(4)
_cell_measurement_reflns_used 11386
_cell_measurement_temperature 90.0(2)
_cell_measurement_theta_max 27.48
_cell_measurement_theta_min 1.00
_cell_volume 1333.04(5)
_computing_cell_refinement 'DENZO-SMN (Nonius, 1998)'
_computing_data_collection 'Collect (Nonius, 1998)'
_computing_data_reduction 'DENZO-SMN (Nonius, 1998)'
_computing_molecular_graphics 'XP in SHELXTL (Sheldrick, 1994)'
_computing_publication_material
;
SHELX-97 (Sheldrick, 1997) and local procedures
;
_computing_structure_refinement 'SHELXL-97 (Sheldrick, 1997)'
_computing_structure_solution 'SHELXS-97 (Sheldrick, 1990)'
_diffrn_ambient_temperature 90.0(2)
_diffrn_detector_area_resol_mean 18
_diffrn_measured_fraction_theta_full 1.000
_diffrn_measured_fraction_theta_max 1.000
_diffrn_measurement_device_type 'Nonius KappaCCD diffractometer'
_diffrn_measurement_method '\w scans at fixed \c=55\%'
_diffrn_radiation_monochromator graphite
_diffrn_radiation_source 'fine-focus sealed tube'
_diffrn_radiation_type MoK\a
_diffrn_radiation_wavelength 0.71073
_diffrn_reflns_av_R_equivalents 0.0540
_diffrn_reflns_av_sigmaI/netI 0.0364
_diffrn_reflns_limit_h_max 11
_diffrn_reflns_limit_h_min -11
_diffrn_reflns_limit_k_max 9
_diffrn_reflns_limit_k_min -10
_diffrn_reflns_limit_l_max 23
_diffrn_reflns_limit_l_min -23
_diffrn_reflns_number 20973
_diffrn_reflns_theta_full 27.48
_diffrn_reflns_theta_max 27.48
_diffrn_reflns_theta_min 2.25
_diffrn_standards_decay_% <1%
_exptl_absorpt_coefficient_mu 27.911
_exptl_absorpt_correction_T_max 0.4015
_exptl_absorpt_correction_T_min 0.2331
_exptl_absorpt_correction_type multi-scan
_exptl_absorpt_process_details 'SADABS (Sheldrick, 1996)'
_exptl_crystal_colour colourless
_exptl_crystal_density_diffrn 4.022
_exptl_crystal_density_method 'not measured'
_exptl_crystal_description block
_exptl_crystal_F_000 1392
_exptl_crystal_size_max 0.08
_exptl_crystal_size_mid 0.06
_exptl_crystal_size_min 0.04
_refine_diff_density_max 1.339
_refine_diff_density_min -1.164
_refine_diff_density_rms 0.281
_refine_ls_extinction_coef 0.00040(3)
_refine_ls_extinction_expression Fc^*^=kFc[1+0.001xFc^2^\l^3^/sin(2\q)]^-1/4^
_refine_ls_extinction_method SHELXL
_refine_ls_goodness_of_fit_ref 1.086
_refine_ls_hydrogen_treatment constr
_refine_ls_matrix_type full
_refine_ls_number_parameters 110
_refine_ls_number_reflns 3054
_refine_ls_number_restraints 0
_refine_ls_restrained_S_all 1.086
_refine_ls_R_factor_all 0.0366
_refine_ls_R_factor_gt 0.0248
_refine_ls_shift/su_max 0.003
_refine_ls_shift/su_mean 0.000
_refine_ls_structure_factor_coef Fsqd
_refine_ls_weighting_details 'calc w=1/[\s^2^(Fo^2^)+(0.0149P)^2^+0.5665P] where P=(Fo^2^+2Fc^2^)/3'
_refine_ls_weighting_scheme calc
_refine_ls_wR_factor_gt 0.0427
_refine_ls_wR_factor_ref 0.0455
_reflns_number_gt 2558
_reflns_number_total 3054
_reflns_threshold_expression >2\s(I)
_cod_data_source_file ic051993asup1.cif
_cod_data_source_block k05101s
_cod_original_sg_symbol_H-M 'P 21/c'
_cod_database_code 4331986

loop_
_symmetry_equiv_pos_as_xyz
'x, y, z'
'-x, y+1/2, -z+1/2'
'-x, -y, -z'
'x, -y-1/2, z-1/2'

loop_
_atom_site_label
_atom_site_type_symbol
_atom_site_fract_x
_atom_site_fract_y
_atom_site_fract_z
_atom_site_U_iso_or_equiv
_atom_site_adp_type
_atom_site_occupancy
_atom_site_symmetry_multiplicity
_atom_site_calc_flag
_atom_site_refinement_flags
Hg1 Hg 1.19382(2) 0.52801(3) 0.072459(13) 0.01461(7) Uani 1 1 d .
I1 I 1.20968(4) 0.30163(5) -0.03956(2) 0.01499(10) Uani 1 1 d .
N1 N 1.4420(5) 0.6097(6) 0.1249(3) 0.0162(11) Uani 1 1 d .
H1A H 1.4652 0.5770 0.1743 0.019 Uiso 1 1 calc R
H1B H 1.5073 0.5603 0.0990 0.019 Uiso 1 1 calc R
C1 C 1.4535(6) 0.7901(7) 0.1199(3) 0.0140(13) Uani 1 1 d .
H1C H 1.5589 0.8223 0.1304 0.017 Uiso 1 1 calc R
H1D H 1.4048 0.8415 0.1585 0.017 Uiso 1 1 calc R
C2 C 1.3827(6) 0.8540(7) 0.0434(3) 0.0145(13) Uani 1 1 d .
H2A H 1.4269 0.7975 0.0044 0.017 Uiso 1 1 calc R
H2B H 1.4031 0.9734 0.0405 0.017 Uiso 1 1 calc R
S1 S 1.18246(15) 0.82019(17) 0.02509(8) 0.0117(3) Uani 1 1 d .
Hg2 Hg 0.87795(2) 0.22703(3) 0.111813(13) 0.01442(7) Uani 1 1 d .
I2 I 0.63188(4) 0.21427(5) 0.17821(2) 0.01419(10) Uani 1 1 d .
N2 N 1.0628(5) 0.0370(5) 0.1655(3) 0.0138(11) Uani 1 1 d .
H2C H 1.0389 -0.0070 0.2085 0.017 Uiso 1 1 calc R
H2D H 1.0679 -0.0477 0.1323 0.017 Uiso 1 1 calc R
C3 C 1.2069(6) 0.1200(7) 0.1835(3) 0.0149(13) Uani 1 1 d .
H3A H 1.2435 0.1440 0.1365 0.018 Uiso 1 1 calc R
H3B H 1.2790 0.0464 0.2146 0.018 Uiso 1 1 calc R
C4 C 1.1937(6) 0.2797(7) 0.2256(3) 0.0138(13) Uani 1 1 d .
H4A H 1.2931 0.3298 0.2389 0.017 Uiso 1 1 calc R
H4B H 1.1599 0.2532 0.2730 0.017 Uiso 1 1 calc R
S2 S 1.06752(15) 0.43297(17) 0.17419(8) 0.0124(3) Uani 1 1 d .

loop_
_atom_site_aniso_label
_atom_site_aniso_U_11
_atom_site_aniso_U_22
_atom_site_aniso_U_33
_atom_site_aniso_U_23
_atom_site_aniso_U_13
_atom_site_aniso_U_12
Hg1 0.01571(12) 0.01290(13) 0.01522(14) 0.00191(10) 0.00280(9) -0.00296(9)
I1 0.01420(19) 0.0158(2) 0.0152(2) -0.00131(17) 0.00318(16) 0.00117(15)
N1 0.013(2) 0.016(3) 0.018(3) 0.003(2) 0.000(2) 0.002(2)
C1 0.012(3) 0.014(3) 0.015(3) -0.002(3) 0.002(2) 0.003(2)
C2 0.011(3) 0.016(3) 0.018(4) -0.001(3) 0.005(2) -0.004(2)
S1 0.0122(7) 0.0124(8) 0.0110(8) -0.0009(6) 0.0031(6) -0.0005(6)
Hg2 0.01209(12) 0.01850(14) 0.01208(14) 0.00049(10) 0.00063(9) -0.00111(9)
I2 0.01516(19) 0.0141(2) 0.0145(2) 0.00050(17) 0.00589(16) 0.00019(15)
N2 0.016(3) 0.013(3) 0.013(3) -0.003(2) 0.004(2) 0.005(2)
C3 0.011(3) 0.018(3) 0.014(3) 0.003(3) 0.000(2) 0.002(2)
C4 0.014(3) 0.017(3) 0.008(3) 0.002(3) -0.004(2) 0.000(2)
S2 0.0134(7) 0.0130(8) 0.0112(8) 0.0000(6) 0.0031(6) -0.0002(6)

loop_
_atom_type_symbol
_atom_type_description
_atom_type_scat_dispersion_real
_atom_type_scat_dispersion_imag
_atom_type_scat_source
C C 0.0033 0.0016 'International Tables Vol C Tables 4.2.6.8 and 6.1.1.4'
H H 0.0000 0.0000 'International Tables Vol C Tables 4.2.6.8 and 6.1.1.4'
N N 0.0061 0.0033 'International Tables Vol C Tables 4.2.6.8 and 6.1.1.4'
S S 0.1246 0.1234 'International Tables Vol C Tables 4.2.6.8 and 6.1.1.4'
I I -0.4742 1.8119 'International Tables Vol C Tables 4.2.6.8 and 6.1.1.4'
Hg Hg -2.3894 9.2266 'International Tables Vol C Tables 4.2.6.8 and 6.1.1.4'

loop_
_geom_angle_atom_site_label_1
_geom_angle_atom_site_label_2
_geom_angle_atom_site_label_3
_geom_angle
_geom_angle_site_symmetry_1
_geom_angle_site_symmetry_3
N1 Hg1 S2 109.45(12) . .
N1 Hg1 S1 81.53(11) . .
S2 Hg1 S1 123.47(5) . .
N1 Hg1 I1 107.49(12) . .
S2 Hg1 I1 115.81(3) . .
S1 Hg1 I1 112.34(4) . .
C1 N1 Hg1 108.9(3) . .
C1 N1 H1A 109.9 . .
Hg1 N1 H1A 109.9 . .
C1 N1 H1B 109.9 . .
Hg1 N1 H1B 109.9 . .
H1A N1 H1B 108.3 . .
N1 C1 C2 112.0(5) . .
N1 C1 H1C 109.2 . .
C2 C1 H1C 109.2 . .
N1 C1 H1D 109.2 . .
C2 C1 H1D 109.2 . .
H1C C1 H1D 107.9 . .
C1 C2 S1 111.4(4) . .
C1 C2 H2A 109.3 . .
S1 C2 H2A 109.3 . .
C1 C2 H2B 109.3 . .
S1 C2 H2B 109.3 . .
H2A C2 H2B 108.0 . .
C2 S1 Hg2 103.9(2) . 3_765
C2 S1 Hg1 95.82(19) . .
Hg2 S1 Hg1 100.62(5) 3_765 .
N2 Hg2 S1 108.94(12) . 3_765
N2 Hg2 S2 82.00(11) . .
S1 Hg2 S2 124.18(5) 3_765 .
N2 Hg2 I2 112.49(11) . .
S1 Hg2 I2 112.35(3) 3_765 .
S2 Hg2 I2 112.65(3) . .
C3 N2 Hg2 110.2(3) . .
C3 N2 H2C 109.6 . .
Hg2 N2 H2C 109.6 . .
C3 N2 H2D 109.6 . .
Hg2 N2 H2D 109.6 . .
H2C N2 H2D 108.1 . .
N2 C3 C4 110.5(4) . .
N2 C3 H3A 109.5 . .
C4 C3 H3A 109.5 . .
N2 C3 H3B 109.5 . .
C4 C3 H3B 109.5 . .
H3A C3 H3B 108.1 . .
C3 C4 S2 115.0(4) . .
C3 C4 H4A 108.5 . .
S2 C4 H4A 108.5 . .
C3 C4 H4B 108.5 . .
S2 C4 H4B 108.5 . .
H4A C4 H4B 107.5 . .
C4 S2 Hg1 104.43(19) . .
C4 S2 Hg2 95.79(18) . .
Hg1 S2 Hg2 104.62(5) . .

loop_
_geom_bond_atom_site_label_1
_geom_bond_atom_site_label_2
_geom_bond_distance
_geom_bond_site_symmetry_2
Hg1 N1 2.404(4) .
Hg1 S2 2.4766(14) .
Hg1 S1 2.5182(14) .
Hg1 I1 2.7627(4) .
N1 C1 1.472(7) .
N1 H1A 0.9200 .
N1 H1B 0.9200 .
C1 C2 1.513(8) .
C1 H1C 0.9900 .
C1 H1D 0.9900 .
C2 S1 1.835(5) .
C2 H2A 0.9900 .
C2 H2B 0.9900 .
S1 Hg2 2.4729(15) 3_765
Hg2 N2 2.371(4) .
Hg2 S1 2.4730(15) 3_765
Hg2 S2 2.5303(14) .
Hg2 I2 2.7553(4) .
N2 C3 1.471(7) .
N2 H2C 0.9200 .
N2 H2D 0.9200 .
C3 C4 1.521(8) .
C3 H3A 0.9900 .
C3 H3B 0.9900 .
C4 S2 1.836(5) .
C4 H4A 0.9900 .
C4 H4B 0.9900 .

loop_
_geom_hbond_atom_site_label_D
_geom_hbond_atom_site_label_H
_geom_hbond_atom_site_label_A
_geom_hbond_distance_DH
_geom_hbond_distance_HA
_geom_hbond_distance_DA
_geom_hbond_angle_DHA
_geom_hbond_site_symmetry_A
N1 H1A I2 0.92 3.17 3.849(5) 131.9 2_755
N1 H1B I1 0.92 3.20 3.875(4) 131.9 3_865
N1 H1B I2 0.92 3.27 3.698(5) 111.1 1_655
N2 H2C S2 0.92 2.55 3.447(5) 165.9 2_745
N2 H2D S1 0.92 2.61 3.438(5) 150.5 1_545

loop_
_geom_torsion_atom_site_label_1
_geom_torsion_atom_site_label_2
_geom_torsion_atom_site_label_3
_geom_torsion_atom_site_label_4
_geom_torsion
_geom_torsion_site_symmetry_1
_geom_torsion_site_symmetry_4
S2 Hg1 N1 C1 -109.4(3) . .
S1 Hg1 N1 C1 13.2(3) . .
I1 Hg1 N1 C1 124.0(3) . .
Hg1 N1 C1 C2 -46.1(5) . .
N1 C1 C2 S1 65.7(5) . .
C1 C2 S1 Hg2 -147.3(4) . 3_765
C1 C2 S1 Hg1 -44.8(4) . .
N1 Hg1 S1 C2 15.0(2) . .
S2 Hg1 S1 C2 122.77(19) . .
I1 Hg1 S1 C2 -90.50(19) . .
N1 Hg1 S1 Hg2 120.34(13) . 3_765
S2 Hg1 S1 Hg2 -131.90(5) . 3_765
I1 Hg1 S1 Hg2 14.83(5) . 3_765
S1 Hg2 N2 C3 103.7(3) 3_765 .
S2 Hg2 N2 C3 -19.8(3) . .
I2 Hg2 N2 C3 -131.0(3) . .
Hg2 N2 C3 C4 48.2(5) . .
N2 C3 C4 S2 -60.9(6) . .
C3 C4 S2 Hg1 -69.6(4) . .
C3 C4 S2 Hg2 37.1(4) . .
N1 Hg1 S2 C4 -51.7(2) . .
S1 Hg1 S2 C4 -144.38(18) . .
I1 Hg1 S2 C4 69.93(19) . .
N1 Hg1 S2 Hg2 -151.80(12) . .
S1 Hg1 S2 Hg2 115.55(5) . .
I1 Hg1 S2 Hg2 -30.14(6) . .
N2 Hg2 S2 C4 -8.0(2) . .
S1 Hg2 S2 C4 -115.45(19) 3_765 .
I2 Hg2 S2 C4 103.15(19) . .
N2 Hg2 S2 Hg1 98.63(12) . .
S1 Hg2 S2 Hg1 -8.87(7) 3_765 .
I2 Hg2 S2 Hg1 -150.27(3) . .
